data_7046368
loop_
_publ_author_name
'Markiewicz, G.'
'Walczak, A.'
'Perlitius, F.'
'Piasecka, M.'
'Harrowfield, J. M.'
'Stefankiewicz, A. R.'

_publ_section_title
;
 Photoswitchable transition metal complexes with azobenzene-functionalized
 imine-based ligands: structural and kinetic analysis.
;
_journal_issue 40
_journal_name_full 'Dalton transactions (Cambridge, England : 2003)'
_journal_page_first 14254
_journal_page_last 14262
_journal_paper_doi 10.1039/c8dt00590g
_journal_volume 47
_journal_year 2018
_chemical_formula_moiety 'C19 H15 N3 O'
_chemical_formula_sum 'C19 H15 N3 O'
_chemical_formula_weight 301.34
_space_group_crystal_system monoclinic
_space_group_IT_number 14
_space_group_name_Hall '-P 2ybc'
_space_group_name_H-M_alt 'P 1 21/c 1'
_symmetry_space_group_name_Hall '-P 2ybc'
_symmetry_space_group_name_H-M 'P 1 21/c 1'
_atom_sites_solution_hydrogens geom
_atom_sites_solution_primary dual
_audit_creation_date 2018-04-18
_audit_creation_method
;
Olex2 1.2
(compiled 2017.03.02 svn.r3394 for OlexSys, GUI svn.r5324)
;
_audit_update_record
;
2018-04-19 deposited with the CCDC.
2018-05-08 downloaded from the CCDC.
;
_cell_angle_alpha 90
_cell_angle_beta 90.073(5)
_cell_angle_gamma 90
_cell_formula_units_Z 4
_cell_length_a 26.3414(14)
_cell_length_b 4.5797(2)
_cell_length_c 12.1699(7)
_cell_measurement_reflns_used 4454
_cell_measurement_temperature 293(2)
_cell_measurement_theta_max 24.6040
_cell_measurement_theta_min 3.8460
_cell_volume 1468.12(13)
_computing_cell_refinement 'CrysAlisPro 1.171.38.41r (Rigaku OD, 2015)'
_computing_data_collection 'CrysAlisPro 1.171.38.41r (Rigaku OD, 2015)'
_computing_data_reduction 'CrysAlisPro 1.171.38.41r (Rigaku OD, 2015)'
_computing_molecular_graphics 'Olex2 (Dolomanov et al., 2009)'
_computing_publication_material 'Olex2 (Dolomanov et al., 2009)'
_computing_structure_refinement 'ShelXL (Sheldrick, 2015)'
_computing_structure_solution 'ShelXT (Sheldrick, 2015)'
_diffrn_ambient_temperature 293(2)
_diffrn_detector 'CCD plate'
_diffrn_detector_area_resol_mean 8.0169
_diffrn_detector_type EosS2
_diffrn_measured_fraction_theta_full 0.972
_diffrn_measured_fraction_theta_max 0.955
_diffrn_measurement_details
;
List of Runs (angles in degrees, time in seconds):

  # Type    Start    End  Width  t~exp~   \w     \q     \k     \f   Frames
#--------------------------------------------------------------------------
  1  \w    -17.00 102.00   1.00    7.00    --   21.74  77.00-120.00  119
  2  \w    -18.00 103.00   1.00    7.00    --   21.74  77.00 120.00  121
  3  \w    -18.00 100.00   1.00    7.00    --   21.74  77.00   0.00  118
  4  \w   -115.00 -35.00   1.00    7.00    --  -20.41-178.00 -90.00   80
  5  \w    -54.00  60.00   1.00    7.00    --   21.74 -57.00-120.00  114
  6  \w    -60.00  71.00   1.00    7.00    --   21.74 -38.00  90.00  131
  7  \w    -28.00  28.00   1.00    7.00    --   21.74  91.00  43.00   56
  8  \w    -16.00  98.00   1.00    7.00    --   21.74  57.00-150.00  114
  9  \w     34.00 117.00   1.00    7.00    --   21.74-178.00 -90.00   83
 10  \w    -16.00  98.00   1.00    7.00    --   21.74  57.00 120.00  114
 11  \w    -60.00   5.00   1.00    7.00    --   21.74 -38.00 -30.00   65
 12  \w    -16.00  98.00   1.00    7.00    --   21.74  57.00  30.00  114
;
_diffrn_measurement_device 'four-circle diffractometer'
_diffrn_measurement_device_type 'New Xcalibur, EosS2'
_diffrn_measurement_method '\w scans'
_diffrn_orient_matrix_type 'CrysAlisPro convention (1999,Acta A55,543-557)'
_diffrn_orient_matrix_UB_11 0.0238483000
_diffrn_orient_matrix_UB_12 0.0652717000
_diffrn_orient_matrix_UB_13 -0.0112544000
_diffrn_orient_matrix_UB_21 -0.0057636000
_diffrn_orient_matrix_UB_22 0.0001022000
_diffrn_orient_matrix_UB_23 -0.0569346000
_diffrn_orient_matrix_UB_31 -0.0110851000
_diffrn_orient_matrix_UB_32 0.1404943000
_diffrn_orient_matrix_UB_33 0.0052409000
_diffrn_radiation_monochromator graphite
_diffrn_radiation_probe x-ray
_diffrn_radiation_type MoK\a
_diffrn_radiation_wavelength 0.71073
_diffrn_reflns_av_R_equivalents 0.0334
_diffrn_reflns_av_unetI/netI 0.0223
_diffrn_reflns_Laue_measured_fraction_full 0.972
_diffrn_reflns_Laue_measured_fraction_max 0.955
_diffrn_reflns_limit_h_max 31
_diffrn_reflns_limit_h_min -30
_diffrn_reflns_limit_k_max 5
_diffrn_reflns_limit_k_min -5
_diffrn_reflns_limit_l_max 14
_diffrn_reflns_limit_l_min -13
_diffrn_reflns_number 21498
_diffrn_reflns_point_group_measured_fraction_full 0.972
_diffrn_reflns_point_group_measured_fraction_max 0.955
_diffrn_reflns_theta_full 25.242
_diffrn_reflns_theta_max 25.434
_diffrn_reflns_theta_min 3.435
_diffrn_source 'fine-focus sealed X-ray tube'
_diffrn_source_type 'Enhance (Mo) X-ray Source'
_exptl_absorpt_coefficient_mu 0.087
_exptl_absorpt_correction_T_max 1.00000
_exptl_absorpt_correction_T_min 0.95406
_exptl_absorpt_correction_type multi-scan
_exptl_absorpt_process_details
;
CrysAlisPro 1.171.38.41r (Rigaku Oxford Diffraction, 2015)
Empirical absorption correction using spherical harmonics,
 implemented in SCALE3 ABSPACK scaling algorithm.
;
_exptl_crystal_colour 'clear orangish orange'
_exptl_crystal_colour_lustre clear
_exptl_crystal_colour_modifier orangish
_exptl_crystal_colour_primary orange
_exptl_crystal_density_diffrn 1.363
_exptl_crystal_description plate
_exptl_crystal_F_000 632
_exptl_crystal_size_max 0.2
_exptl_crystal_size_mid 0.1
_exptl_crystal_size_min 0.05
_refine_diff_density_max 0.804
_refine_diff_density_min -0.335
_refine_diff_density_rms 0.081
_refine_ls_extinction_method none
_refine_ls_goodness_of_fit_ref 1.094
_refine_ls_hydrogen_treatment constr
_refine_ls_matrix_type full
_refine_ls_number_parameters 221
_refine_ls_number_reflns 2538
_refine_ls_number_restraints 0
_refine_ls_restrained_S_all 1.094
_refine_ls_R_factor_all 0.1357
_refine_ls_R_factor_gt 0.1117
_refine_ls_shift/su_max 0.000
_refine_ls_shift/su_mean 0.000
_refine_ls_structure_factor_coef Fsqd
_refine_ls_weighting_details 'w=1/[\s^2^(Fo^2^)+(0.0959P)^2^+8.0664P] where P=(Fo^2^+2Fc^2^)/3'
_refine_ls_weighting_scheme calc
_refine_ls_wR_factor_gt 0.3051
_refine_ls_wR_factor_ref 0.3201
_reflns_Friedel_coverage 0.000
_reflns_number_gt 1910
_reflns_number_total 2538
_reflns_threshold_expression 'I > 2\s(I)'
_cod_data_source_file c8dt00590g2.cif
_cod_data_source_block l1
_cod_depositor_comments 'Adding full bibliography for 7046366--7046370.cif.'
_cod_database_code 7046368
_shelx_shelxl_version_number 2016/6
_chemical_oxdiff_formula C19H15N3O
_shelx_space_group_comment
;
The symmetry employed for this shelxl refinement is uniquely defined
by the following loop, which should always be used as a source of
symmetry information in preference to the above space-group names.
They are only intended as comments.
;
_reflns_odcompleteness_completeness 99.50
_reflns_odcompleteness_iscentric 1
_reflns_odcompleteness_theta 23.21
_olex2_refinement_description
;
1. Twinned data refinement
 Scales: 0.9954(7)
 0.0046(7)
2. Fixed Uiso
 At 1.2 times of:
  All C(H) groups
 At 1.5 times of:
  All O(H) groups
3. Shared sites
{N3, C20}
{C7, N4}
4. Uiso/Uaniso restraints and constraints
Uanis(C7) = Uanis(N4)
Uanis(N3) = Uanis(C20)
5. Others
 Sof(H1)=Sof(O2)=Sof(H2A)=Sof(C20)=Sof(H20)=Sof(N4)=1-FVAR(1)
 Sof(H15)=Sof(O1)=Sof(H1A)=Sof(N3)=Sof(C7)=Sof(H7)=FVAR(1)
6.a Aromatic/amide H refined with riding coordinates:
 C1(H1), C2(H2), C3(H3), C4(H4), C5(H5), C9(H9), C10(H10), C12(H12), C13(H13),
 C15(H15), C16(H16), C17(H17), C18(H18), C19(H19), C7(H7), C20(H20)
6.b Idealised tetrahedral OH refined as rotating group:
 O1(H1A), O2(H2A)
;
_olex2_submission_special_instructions 'No special instructions were received'
_oxdiff_exptl_absorpt_empirical_details
;
Empirical correction (ABSPACK) includes:
- Absorption correction using spherical harmonics
- Frame scaling
;
_oxdiff_exptl_absorpt_empirical_full_max 1.050
_oxdiff_exptl_absorpt_empirical_full_min 0.933
_publcif_funding_html
;
;

loop_
_space_group_symop_operation_xyz
'x, y, z'
'-x, y+1/2, -z+1/2'
'-x, -y, -z'
'x, -y-1/2, z-1/2'

loop_
_atom_site_label
_atom_site_type_symbol
_atom_site_fract_x
_atom_site_fract_y
_atom_site_fract_z
_atom_site_U_iso_or_equiv
_atom_site_adp_type
_atom_site_occupancy
_atom_site_site_symmetry_order
_atom_site_calc_flag
_atom_site_refinement_flags_posn
_atom_site_refinement_flags_occupancy
_atom_site_disorder_assembly
_atom_site_disorder_group
N1 N 0.81264(17) 0.9231(10) 0.3559(4) 0.0415(12) Uani 1 1 d . . . .
N2 N 0.6644(2) 0.0662(12) 0.2480(5) 0.0586(15) Uani 1 1 d . . . .
C1 C 0.88111(19) 1.3493(12) 0.4432(4) 0.0383(13) Uani 1 1 d . . . .
H1 H 0.858953 1.267034 0.493957 0.046 Uiso 0.091(10) 1 calc R P A 2
C2 C 0.9164(2) 1.5531(13) 0.4772(5) 0.0477(15) Uani 1 1 d . . . .
H2 H 0.917528 1.612265 0.550319 0.057 Uiso 1 1 calc R . . .
C3 C 0.9507(2) 1.6707(14) 0.4004(5) 0.0507(16) Uani 1 1 d . . . .
H3 H 0.975374 1.802018 0.423819 0.061 Uiso 1 1 calc R . . .
C4 C 0.9482(2) 1.5945(13) 0.2918(5) 0.0476(15) Uani 1 1 d . . . .
H4 H 0.970489 1.677957 0.241545 0.057 Uiso 1 1 calc R . . .
C5 C 0.9129(2) 1.3951(12) 0.2573(5) 0.0405(13) Uani 1 1 d . . . .
H5 H 0.911500 1.343659 0.183443 0.049 Uiso 1 1 calc R . . .
C6 C 0.87850(18) 1.2657(11) 0.3326(4) 0.0319(12) Uani 1 1 d . . . .
C8 C 0.77692(19) 0.7061(11) 0.3173(5) 0.0383(13) Uani 1 1 d . . . .
C9 C 0.7744(2) 0.6036(13) 0.2113(5) 0.0471(15) Uani 1 1 d . . . .
H9 H 0.796488 0.674004 0.158105 0.057 Uiso 1 1 calc R . . .
C10 C 0.7376(2) 0.3894(13) 0.1840(5) 0.0512(16) Uani 1 1 d . . . .
H10 H 0.735466 0.317982 0.112635 0.061 Uiso 1 1 calc R . . .
C11 C 0.7054(2) 0.2887(12) 0.2632(5) 0.0467(15) Uani 1 1 d . . . .
C12 C 0.7079(2) 0.3891(13) 0.3684(6) 0.0507(15) Uani 1 1 d . . . .
H12 H 0.685625 0.319673 0.421459 0.061 Uiso 1 1 calc R . . .
C13 C 0.7449(2) 0.6001(13) 0.3957(5) 0.0493(15) Uani 1 1 d . . . .
H13 H 0.747458 0.667312 0.467584 0.059 Uiso 1 1 calc R . . .
C14 C 0.62312(19) -0.2409(11) 0.1451(5) 0.0385(13) Uani 1 1 d . . . .
C15 C 0.6199(2) -0.3556(13) 0.0399(5) 0.0460(14) Uani 1 1 d . . . .
H15 H 0.642631 -0.294374 -0.013808 0.055 Uiso 0.909(10) 1 calc R P A 1
C16 C 0.5838(2) -0.5566(13) 0.0145(5) 0.0474(15) Uani 1 1 d . . . .
H16 H 0.582161 -0.634865 -0.055923 0.057 Uiso 1 1 calc R . . .
C17 C 0.5489(2) -0.6457(14) 0.0949(5) 0.0481(15) Uani 1 1 d . . . .
H17 H 0.523611 -0.779398 0.077323 0.058 Uiso 1 1 calc R . . .
C18 C 0.5522(2) -0.5359(14) 0.1992(5) 0.0508(15) Uani 1 1 d . . . .
H18 H 0.529263 -0.598016 0.252320 0.061 Uiso 1 1 calc R . . .
C19 C 0.5888(2) -0.3352(14) 0.2264(5) 0.0511(16) Uani 1 1 d . . . .
H19 H 0.590998 -0.262532 0.297641 0.061 Uiso 1 1 calc R . . .
O1 O 0.8490(2) 1.2354(12) 0.5160(4) 0.0598(17) Uani 0.909(10) 1 d . P A 1
H1A H 0.833254 1.100856 0.487385 0.090 Uiso 0.909(10) 1 calc GR P A 1
N3 N 0.6639(2) -0.0244(12) 0.1576(5) 0.0551(14) Uani 0.909(10) 1 d . P A 1
C7 C 0.84292(18) 1.0511(11) 0.2934(5) 0.0381(13) Uani 0.909(10) 1 d . P A 1
H7 H 0.842474 1.006142 0.218906 0.046 Uiso 0.909(10) 1 calc R P A 1
O2 O 0.653(2) -0.224(11) -0.032(3) 0.063(18) Uani 0.091(10) 1 d . P A 2
H2A H 0.677059 -0.330832 -0.042421 0.095 Uiso 0.091(10) 1 calc GR P A 2
C20 C 0.6639(2) -0.0244(12) 0.1576(5) 0.0551(14) Uani 0.091(10) 1 d . P A 2
H20 H 0.686061 0.032532 0.102203 0.066 Uiso 0.091(10) 1 calc R P A 2
N4 N 0.84292(18) 1.0511(11) 0.2934(5) 0.0381(13) Uani 0.091(10) 1 d . P A 2

loop_
_atom_site_aniso_label
_atom_site_aniso_U_11
_atom_site_aniso_U_22
_atom_site_aniso_U_33
_atom_site_aniso_U_23
_atom_site_aniso_U_13
_atom_site_aniso_U_12
N1 0.042(2) 0.035(3) 0.048(3) -0.004(2) -0.011(2) 0.001(2)
N2 0.063(3) 0.045(3) 0.067(4) 0.005(3) -0.002(3) 0.016(3)
C1 0.037(3) 0.035(3) 0.042(3) 0.006(2) -0.007(2) -0.005(2)
C2 0.061(4) 0.045(3) 0.037(3) -0.004(3) -0.015(3) -0.009(3)
C3 0.040(3) 0.046(3) 0.066(4) -0.002(3) -0.019(3) -0.009(3)
C4 0.036(3) 0.045(3) 0.062(4) 0.000(3) 0.004(3) -0.003(3)
C5 0.042(3) 0.038(3) 0.041(3) -0.003(2) 0.004(2) -0.001(3)
C6 0.035(3) 0.025(2) 0.035(3) -0.006(2) -0.003(2) 0.003(2)
C8 0.036(3) 0.028(3) 0.051(3) 0.005(2) -0.006(2) 0.005(2)
C9 0.052(3) 0.044(3) 0.045(3) -0.001(3) -0.008(3) 0.006(3)
C10 0.050(3) 0.044(3) 0.059(4) -0.011(3) -0.021(3) 0.011(3)
C11 0.042(3) 0.029(3) 0.069(4) 0.002(3) -0.013(3) 0.001(2)
C12 0.052(3) 0.033(3) 0.066(4) 0.000(3) -0.008(3) -0.001(3)
C13 0.052(3) 0.037(3) 0.058(4) -0.002(3) -0.004(3) -0.001(3)
C14 0.035(3) 0.022(2) 0.059(4) 0.000(2) -0.005(2) -0.003(2)
C15 0.043(3) 0.042(3) 0.054(4) 0.011(3) 0.004(3) -0.005(3)
C16 0.062(4) 0.044(3) 0.036(3) 0.003(3) -0.007(3) -0.008(3)
C17 0.038(3) 0.045(3) 0.061(4) -0.001(3) -0.013(3) -0.010(3)
C18 0.042(3) 0.052(4) 0.058(4) 0.003(3) 0.009(3) -0.002(3)
C19 0.055(4) 0.047(3) 0.052(4) -0.013(3) -0.013(3) 0.006(3)
O1 0.079(4) 0.062(3) 0.038(3) -0.004(2) -0.001(2) -0.025(3)
N3 0.065(3) 0.050(3) 0.050(3) -0.012(3) -0.008(3) 0.019(3)
C7 0.031(3) 0.031(3) 0.052(3) 0.005(2) -0.002(2) -0.001(2)
O2 0.10(4) 0.06(3) 0.02(2) -0.02(2) -0.01(2) -0.03(3)
C20 0.065(3) 0.050(3) 0.050(3) -0.012(3) -0.008(3) 0.019(3)
N4 0.031(3) 0.031(3) 0.052(3) 0.005(2) -0.002(2) -0.001(2)

loop_
_atom_type_symbol
_atom_type_description
_atom_type_scat_dispersion_real
_atom_type_scat_dispersion_imag
_atom_type_scat_source
C C 0.0033 0.0016 'International Tables Vol C Tables 4.2.6.8 and 6.1.1.4'
H H 0.0000 0.0000 'International Tables Vol C Tables 4.2.6.8 and 6.1.1.4'
N N 0.0061 0.0033 'International Tables Vol C Tables 4.2.6.8 and 6.1.1.4'
O O 0.0106 0.0060 'International Tables Vol C Tables 4.2.6.8 and 6.1.1.4'

loop_
_geom_angle_atom_site_label_1
_geom_angle_atom_site_label_2
_geom_angle_atom_site_label_3
_geom_angle
C7 N1 C8 122.8(5)
N4 N1 C8 122.8(5)
N3 N2 C11 111.3(6)
C20 N2 C11 111.3(6)
C2 C1 H1 119.8
C2 C1 C6 120.3(5)
C6 C1 H1 119.8
O1 C1 C2 119.5(5)
O1 C1 C6 120.1(5)
C1 C2 H2 120.3
C1 C2 C3 119.4(5)
C3 C2 H2 120.3
C2 C3 H3 119.5
C4 C3 C2 120.9(5)
C4 C3 H3 119.5
C3 C4 H4 120.1
C5 C4 C3 119.9(6)
C5 C4 H4 120.1
C4 C5 H5 119.5
C4 C5 C6 121.0(5)
C6 C5 H5 119.5
C1 C6 C5 118.4(5)
C1 C6 C7 122.4(5)
C1 C6 N4 122.4(5)
C5 C6 C7 119.2(5)
C5 C6 N4 119.2(5)
C9 C8 N1 124.8(5)
C13 C8 N1 114.9(5)
C13 C8 C9 120.3(5)
C8 C9 H9 120.3
C8 C9 C10 119.3(6)
C10 C9 H9 120.3
C9 C10 H10 120.2
C11 C10 C9 119.5(6)
C11 C10 H10 120.2
C10 C11 N2 126.3(6)
C12 C11 N2 112.3(6)
C12 C11 C10 121.4(6)
C11 C12 H12 120.5
C11 C12 C13 119.0(6)
C13 C12 H12 120.5
C8 C13 C12 120.4(6)
C8 C13 H13 119.8
C12 C13 H13 119.8
C15 C14 C19 119.6(5)
C15 C14 N3 113.3(5)
C15 C14 C20 113.3(5)
C19 C14 N3 127.1(5)
C19 C14 C20 127.1(5)
C14 C15 H15 119.7
C16 C15 C14 120.5(5)
C16 C15 H15 119.7
C16 C15 O2 126.4(18)
O2 C15 C14 112.8(18)
C15 C16 H16 120.1
C15 C16 C17 119.8(6)
C17 C16 H16 120.1
C16 C17 H17 120.0
C18 C17 C16 120.0(5)
C18 C17 H17 120.0
C17 C18 H18 119.5
C17 C18 C19 120.9(6)
C19 C18 H18 119.5
C14 C19 H19 120.4
C18 C19 C14 119.1(6)
C18 C19 H19 120.4
C1 O1 H1A 109.5
N2 N3 C14 110.0(6)
N1 C7 C6 122.3(5)
N1 C7 H7 118.8
C6 C7 H7 118.8
C15 O2 H2A 109.5
N2 C20 C14 110.0(6)
N2 C20 H20 125.0
C14 C20 H20 125.0
N1 N4 C6 122.3(5)

loop_
_geom_bond_atom_site_label_1
_geom_bond_atom_site_label_2
_geom_bond_distance
N1 C8 1.446(7)
N1 C7 1.249(7)
N1 N4 1.249(7)
N2 C11 1.497(8)
N2 N3 1.176(7)
N2 C20 1.176(7)
C1 H1 0.9300
C1 C2 1.381(8)
C1 C6 1.400(7)
C1 O1 1.332(7)
C2 H2 0.9300
C2 C3 1.408(9)
C3 H3 0.9300
C3 C4 1.369(9)
C4 H4 0.9300
C4 C5 1.368(8)
C5 H5 0.9300
C5 C6 1.420(7)
C6 C7 1.439(7)
C6 N4 1.439(7)
C8 C9 1.374(8)
C8 C13 1.363(8)
C9 H9 0.9300
C9 C10 1.417(8)
C10 H10 0.9300
C10 C11 1.364(9)
C11 C12 1.362(9)
C12 H12 0.9300
C12 C13 1.411(8)
C13 H13 0.9300
C14 C15 1.387(8)
C14 C19 1.408(8)
C14 N3 1.470(8)
C14 C20 1.470(8)
C15 H15 0.9300
C15 C16 1.359(8)
C15 O2 1.37(5)
C16 H16 0.9300
C16 C17 1.403(8)
C17 H17 0.9300
C17 C18 1.367(8)
C18 H18 0.9300
C18 C19 1.374(8)
C19 H19 0.9300
O1 H1A 0.8200
C7 H7 0.9300
O2 H2A 0.8200
C20 H20 0.9300

loop_
_twin_individual_id
_twin_individual_mass_fraction_refined
1 0.9954(7)
2 0.0046(7)
